data_9011168
loop_
_publ_author_name
'Catti, M.'
'Franchini-Angela M'

_publ_section_title
;Hydrogen bonding in the crystalline state. Structure of Mg3(NH4)2(HPO4)4*8H2O
 (hannayite), and crystal-chemical relationships with schertelite and struvite
;
_journal_name_full 'Acta Crystallographica, Section B'
_journal_page_first 2842
_journal_page_last 2848
_journal_paper_doi 10.1107/S056774087600900X
_journal_volume 32
_journal_year 1976
_chemical_compound_source Synthetic
_chemical_formula_sum 'H28 Mg3 N2 O24 P4'
_chemical_name_mineral Hannayite
_space_group_IT_number 2
_symmetry_space_group_name_Hall '-P 1'
_symmetry_space_group_name_H-M 'P -1'
_cell_angle_alpha 97.87
_cell_angle_beta 96.97
_cell_angle_gamma 104.74
_cell_formula_units_Z 1
_cell_length_a 10.728
_cell_length_b 7.670
_cell_length_c 6.702
_cell_volume 521.225
_database_code_amcsd 0009576
_exptl_crystal_density_diffrn 2.029
_cod_original_formula_sum 'N2 H28 Mg3 P4 O24'
_cod_database_code 9011168

loop_
_space_group_symop_operation_xyz
x,y,z
-x,-y,-z

loop_
_atom_site_aniso_label
_atom_site_aniso_U_11
_atom_site_aniso_U_22
_atom_site_aniso_U_33
_atom_site_aniso_U_12
_atom_site_aniso_U_13
_atom_site_aniso_U_23
N 0.02140 0.03002 0.02026 0.01013 0.00709 0.00671
Mg1 0.01076 0.01456 0.01115 0.00152 0.00228 0.00494
Mg2 0.01089 0.01102 0.00963 0.00228 0.00266 0.00228
P1 0.00772 0.01115 0.00937 0.00253 0.00190 0.00355
P2 0.00836 0.00836 0.00709 0.00152 0.00215 0.00215
O1 0.01254 0.02533 0.01621 0.00570 0.00583 0.00633
O2 0.01292 0.02026 0.01608 0.00215 0.00190 0.00811
O3 0.01558 0.02242 0.01444 0.00760 0.00583 0.00595
O-h4 0.01697 0.01444 0.02685 0.00253 0.00671 0.00152
O-h5 0.01228 0.02330 0.01038 0.00354 0.00317 0.00291
O6 0.01798 0.01355 0.01228 0.00177 0.00608 0.00443
O7 0.01824 0.01292 0.01989 0.00291 0.00431 0.00380
O8 0.01241 0.01887 0.01811 0.00481 0.00494 0.00469
Ow1 0.02761 0.02381 0.01672 0.01127 0.00494 0.00177
Ow2 0.01608 0.02875 0.02204 -0.00012 -0.00329 0.01317
Ow3 0.01647 0.01659 0.01963 0.00279 0.00367 0.00633
Ow4 0.01900 0.01495 0.01520 0.00646 0.00291 0.00190

loop_
_atom_site_label
_atom_site_fract_x
_atom_site_fract_y
_atom_site_fract_z
_atom_site_U_iso_or_equiv
_atom_site_type_symbol
_atom_site_attached_hydrogens
N 0.20940 0.52660 0.31440 ? N 0
H11 0.14700 0.56900 0.34000 0.01773 H 0
H12 0.22600 0.46200 0.41700 0.01013 H 0
H13 0.18200 0.44700 0.19400 0.00760 H 0
H14 0.27800 0.62000 0.31300 0.03040 H 0
Mg1 0.00000 0.00000 0.00000 ? Mg 0
Mg2 0.40280 0.24050 0.66220 ? Mg 0
P1 0.12828 0.33408 0.75136 ? P 0
P2 0.52884 0.69239 0.79383 ? P 0
O1 -0.00670 0.29610 0.62750 ? O 0
O2 0.12720 0.22820 0.92990 ? O 0
O3 0.22920 0.30250 0.62060 ? O 0
O-h4 0.17230 0.54550 0.85220 ? O 0
O-h5 0.62330 0.77020 0.01070 ? O 0
O6 0.59280 0.80570 0.64410 ? O 0
O7 0.51840 0.49260 0.73770 ? O 0
O8 0.40210 0.73630 0.83480 ? O 0
Ow1 0.05500 -0.17700 0.77610 ? O 0
Ow2 0.14760 -0.02900 0.20310 ? O 0
Ow3 0.29910 -0.03890 0.62550 ? O 0
Ow4 0.57370 0.16050 0.74950 ? O 0
H1 0.24800 0.58700 0.84000 0.01267 H 0
H2 0.70500 0.77900 0.00500 0.01140 H 0
H3 0.02700 -0.22800 0.64400 0.00887 H 0
H4 0.09100 -0.25800 0.81600 0.02786 H 0
H5 0.22500 0.05300 0.26700 0.01140 H 0
H6 0.11900 -0.10400 0.28600 0.00253 H 0
H7 0.23100 -0.04900 0.67600 0.00887 H 0
H8 0.33900 -0.10700 0.68600 0.00760 H 0
H9 0.58900 0.18200 0.87600 0.00507 H 0
H10 0.57900 0.05700 0.71000 0.00253 H 0

loop_
_cod_changelog_entry_id
_cod_changelog_entry_author
_cod_changelog_entry_date
_cod_changelog_entry_text
1
;cod-tools version 3.8.0
Id: cif_guess_AMCSD_atom_types 9581 2023-05-17 12:35:41Z saulius
;
2023-05-18T08:43:51+03:00
;Derived atom types and hydrogen counts
from atom names that follow the AMCSD naming convention
(Wat == water, O-H == hydroxyl).
;
2
;cod-tools version 3.10.1
Id: cif_fix_AMCSD_aniso_labels 10200 2024-08-01 14:09:44Z saulius
;
2024-08-02T12:21:39+03:00
;Changed the following '_atom_site_aniso_label' values:
'Oh4' -> 'O-h4'
'Oh5' -> 'O-h5'
;

loop_
_cod_related_entry_id
_cod_related_entry_database
_cod_related_entry_code
1 AMCSD 0009576
